data_4034495
loop_
_publ_author_name
'Kadiyala, Veerabhushanam'
'Bharath Kumar, Perla'
'Balasubramanian, Sridhar'
'Karunakar, Galla V.'

_publ_section_title
;
 Gold-Catalyzed Synthesis of 6-Hydroxyindoles from
 Alkynylcyclohexadienones and Substituted Amines.
;
_journal_issue 18
_journal_name_full 'The Journal of organic chemistry'
_journal_page_first 12228
_journal_page_last 12236
_journal_paper_doi 10.1021/acs.joc.9b02023
_journal_volume 84
_journal_year 2019
_chemical_formula_moiety 'C21 H16 Cl N O2, C2 H6 O'
_chemical_formula_sum 'C23 H22 Cl N O3'
_chemical_formula_weight 395.86
_space_group_crystal_system monoclinic
_space_group_IT_number 14
_space_group_name_Hall '-P 2yn'
_space_group_name_H-M_alt 'P 1 21/n 1'
_atom_sites_solution_hydrogens mixed
_audit_creation_method SHELXL-2014/7
_cell_angle_alpha 90
_cell_angle_beta 100.0058(9)
_cell_angle_gamma 90
_cell_formula_units_Z 4
_cell_length_a 11.0192(2)
_cell_length_b 10.5869(2)
_cell_length_c 17.8709(4)
_cell_measurement_reflns_used 8455
_cell_measurement_temperature 294(2)
_cell_measurement_theta_max 28.86
_cell_measurement_theta_min 2.69
_cell_volume 2053.09(7)
_computing_cell_refinement '<i>SAINT</i> (Bruker, 2016)'
_computing_data_collection '<i>APEX3</i> (Bruker, 2016)'
_computing_data_reduction 'Bruker SAINT'
_computing_molecular_graphics 'Bruker SHELXTL'
_computing_publication_material 'Bruker SHELXTL'
_computing_structure_refinement '<i>SHELXL2014</i> (Sheldrick, 2015b)'
_computing_structure_solution '<i>SHELXT</i> (Sheldrick, 2015a)'
_diffrn_ambient_temperature 294(2)
_diffrn_measured_fraction_theta_full 0.999
_diffrn_measured_fraction_theta_max 0.999
_diffrn_measurement_device_type 'Bruker D8 QUEST PHOTON-100'
_diffrn_measurement_method '\w and \f'
_diffrn_radiation_type MoK\a
_diffrn_radiation_wavelength 0.71073
_diffrn_reflns_av_R_equivalents 0.0725
_diffrn_reflns_av_unetI/netI 0.0457
_diffrn_reflns_Laue_measured_fraction_full 0.999
_diffrn_reflns_Laue_measured_fraction_max 0.999
_diffrn_reflns_limit_h_max 13
_diffrn_reflns_limit_h_min -13
_diffrn_reflns_limit_k_max 13
_diffrn_reflns_limit_k_min -13
_diffrn_reflns_limit_l_max 22
_diffrn_reflns_limit_l_min -22
_diffrn_reflns_number 31118
_diffrn_reflns_point_group_measured_fraction_full 0.999
_diffrn_reflns_point_group_measured_fraction_max 0.999
_diffrn_reflns_theta_full 25.242
_diffrn_reflns_theta_max 26.249
_diffrn_reflns_theta_min 2.245
_exptl_absorpt_coefficient_mu 0.209
_exptl_absorpt_correction_T_max 0.96
_exptl_absorpt_correction_T_min 0.93
_exptl_absorpt_correction_type multi-scan
_exptl_absorpt_process_details 'SADABS, Bruker, 2016'
_exptl_crystal_colour colorless
_exptl_crystal_density_diffrn 1.281
_exptl_crystal_description block
_exptl_crystal_F_000 832
_exptl_crystal_size_max 0.270
_exptl_crystal_size_mid 0.240
_exptl_crystal_size_min 0.120
_refine_diff_density_max 0.507
_refine_diff_density_min -0.360
_refine_diff_density_rms 0.056
_refine_ls_extinction_method none
_refine_ls_goodness_of_fit_ref 1.032
_refine_ls_hydrogen_treatment mixed
_refine_ls_matrix_type full
_refine_ls_number_parameters 278
_refine_ls_number_reflns 4138
_refine_ls_number_restraints 4
_refine_ls_restrained_S_all 1.041
_refine_ls_R_factor_all 0.0857
_refine_ls_R_factor_gt 0.0560
_refine_ls_shift/su_max 0.000
_refine_ls_shift/su_mean 0.000
_refine_ls_structure_factor_coef Fsqd
_refine_ls_weighting_details 'w=1/[\s^2^(Fo^2^)+(0.0636P)^2^+1.1828P] where P=(Fo^2^+2Fc^2^)/3'
_refine_ls_weighting_scheme calc
_refine_ls_wR_factor_gt 0.1317
_refine_ls_wR_factor_ref 0.1491
_reflns_Friedel_coverage 0.000
_reflns_number_gt 2897
_reflns_number_total 4138
_reflns_threshold_expression 'I > 2\s(I)'
_cod_data_source_file jo9b02023_si_003.cif
_cod_data_source_block KA730_0m
_cod_original_sg_symbol_H-M 'P 21/n'
_cod_database_code 4034495
_shelx_shelxl_version_number 2014/7
_shelx_space_group_comment
;
The symmetry employed for this shelxl refinement is uniquely defined
by the following loop, which should always be used as a source of
symmetry information in preference to the above space-group names.
They are only intended as comments.
;
_shelx_estimated_absorpt_t_min 0.946
_shelx_estimated_absorpt_t_max 0.975

loop_
_space_group_symop_operation_xyz
'x, y, z'
'-x+1/2, y+1/2, -z+1/2'
'-x, -y, -z'
'x-1/2, -y-1/2, z-1/2'

loop_
_atom_site_label
_atom_site_type_symbol
_atom_site_fract_x
_atom_site_fract_y
_atom_site_fract_z
_atom_site_U_iso_or_equiv
_atom_site_adp_type
_atom_site_occupancy
_atom_site_site_symmetry_order
_atom_site_calc_flag
_atom_site_refinement_flags_posn
_atom_site_refinement_flags_adp
_atom_site_refinement_flags_occupancy
_atom_site_disorder_assembly
_atom_site_disorder_group
C1 C 0.3537(2) 0.4113(2) 0.56124(13) 0.0365(5) Uani 1 1 d . . . . .
C2 C 0.2977(2) 0.3093(2) 0.52373(14) 0.0432(6) Uani 1 1 d . . . . .
H2 H 0.3245 0.2261 0.5305 0.052 Uiso 1 1 calc R U . . .
C3 C 0.1916(2) 0.3505(2) 0.47253(13) 0.0385(5) Uani 1 1 d . . . . .
C4 C 0.1012(2) 0.2912(2) 0.41941(14) 0.0475(6) Uani 1 1 d . . . . .
H4 H 0.1039 0.2044 0.4121 0.057 Uiso 1 1 calc R U . . .
C5 C 0.0085(2) 0.3615(2) 0.37820(14) 0.0453(6) Uani 1 1 d . . . . .
H5 H -0.0509 0.3221 0.3425 0.054 Uiso 1 1 calc R U . . .
C6 C 0.0022(2) 0.4924(2) 0.38934(13) 0.0378(5) Uani 1 1 d . . . . .
C7 C 0.0901(2) 0.5548(2) 0.44054(12) 0.0362(5) Uani 1 1 d . . . . .
H7 H 0.0863 0.6416 0.4477 0.043 Uiso 1 1 calc R U . . .
C8 C 0.1849(2) 0.4823(2) 0.48098(12) 0.0337(5) Uani 1 1 d . . . . .
C9 C 0.30877(19) 0.6481(2) 0.55721(12) 0.0332(5) Uani 1 1 d . . . . .
C10 C 0.3222(2) 0.7353(2) 0.50144(13) 0.0397(5) Uani 1 1 d . . . . .
H10 H 0.3179 0.7095 0.4513 0.048 Uiso 1 1 calc R U . . .
C11 C 0.3421(2) 0.8609(2) 0.52095(15) 0.0492(6) Uani 1 1 d . . . . .
C12 C 0.3532(3) 0.8993(2) 0.59549(17) 0.0575(7) Uani 1 1 d . . . . .
H12 H 0.3693 0.9835 0.6083 0.069 Uiso 1 1 calc R U . . .
C13 C 0.3404(2) 0.8124(2) 0.65102(15) 0.0491(6) Uani 1 1 d . . . . .
H13 H 0.3481 0.8382 0.7014 0.059 Uiso 1 1 calc R U . . .
C14 C 0.3161(2) 0.6863(2) 0.63220(13) 0.0361(5) Uani 1 1 d . . . . .
C15 C 0.4694(2) 0.4127(2) 0.61645(13) 0.0374(5) Uani 1 1 d . . . . .
C16 C 0.5590(2) 0.5062(2) 0.61906(14) 0.0409(5) Uani 1 1 d . . . . .
H16 H 0.5437 0.5765 0.5876 0.049 Uiso 1 1 calc R U . . .
C17 C 0.6706(2) 0.4955(2) 0.66811(14) 0.0457(6) Uani 1 1 d . . . . .
H17 H 0.7284 0.5599 0.6695 0.055 Uiso 1 1 calc R U . . .
C18 C 0.6988(2) 0.3917(3) 0.71513(14) 0.0495(6) Uani 1 1 d . . . . .
C19 C 0.6091(3) 0.2990(3) 0.71257(15) 0.0558(7) Uani 1 1 d . . . . .
H19 H 0.6252 0.2284 0.7436 0.067 Uiso 1 1 calc R U . . .
C20 C 0.4964(2) 0.3091(2) 0.66507(15) 0.0495(6) Uani 1 1 d . . . . .
H20 H 0.4377 0.2461 0.6654 0.059 Uiso 1 1 calc R U . . .
C21 C 0.8231(3) 0.3790(4) 0.76576(18) 0.0740(9) Uani 1 1 d . . . . .
H21A H 0.8774 0.3316 0.7398 0.111 Uiso 1 1 calc R U . . .
H21B H 0.8137 0.3360 0.8117 0.111 Uiso 1 1 calc R U . . .
H21C H 0.8572 0.4615 0.7779 0.111 Uiso 1 1 calc R U . . .
Cl1 Cl 0.35188(9) 0.97040(7) 0.44952(5) 0.0794(3) Uani 1 1 d . . . . .
N1 N 0.28431(16) 0.51934(16) 0.53536(10) 0.0338(4) Uani 1 1 d . . . . .
O1 O -0.09278(17) 0.56296(18) 0.34865(10) 0.0478(5) Uani 1 1 d . . . . .
H1O H -0.147(3) 0.515(3) 0.3371(19) 0.073(11) Uiso 1 1 d . . . . .
O2 O 0.29641(15) 0.59885(16) 0.68522(10) 0.0436(4) Uani 1 1 d . . . . .
H2O H 0.315(3) 0.631(3) 0.729(2) 0.075(10) Uiso 1 1 d . . . . .
C22 C 0.4169(8) 0.6003(10) 0.8831(5) 0.1152(18) Uani 0.589(6) 1 d D . P A 1
H22A H 0.3747 0.5201 0.8843 0.138 Uiso 0.589(6) 1 calc R U P A 1
H22B H 0.4259 0.6420 0.9321 0.138 Uiso 0.589(6) 1 calc R U P A 1
C23 C 0.5355(8) 0.5901(9) 0.8533(5) 0.1152(18) Uani 0.589(6) 1 d D . P A 1
H23A H 0.5262 0.5301 0.8124 0.173 Uiso 0.589(6) 1 calc R U P A 1
H23B H 0.5998 0.5627 0.8933 0.173 Uiso 0.589(6) 1 calc R U P A 1
H23C H 0.5565 0.6711 0.8350 0.173 Uiso 0.589(6) 1 calc R U P A 1
O3 O 0.3632(13) 0.6801(13) 0.8206(6) 0.121(5) Uani 0.589(6) 1 d D . P A 1
H3O H 0.379(10) 0.764(13) 0.834(4) 0.182 Uiso 0.589(6) 1 calc R U P A 1
C22D C 0.4609(12) 0.5993(15) 0.8557(6) 0.1152(18) Uani 0.411(6) 1 d D . P A 2
H22C H 0.5267 0.6533 0.8445 0.138 Uiso 0.411(6) 1 calc R U P A 2
H22D H 0.4602 0.5237 0.8250 0.138 Uiso 0.411(6) 1 calc R U P A 2
C23D C 0.4881(11) 0.5632(12) 0.9372(5) 0.1152(18) Uani 0.411(6) 1 d D . P A 2
H23D H 0.4272 0.5042 0.9479 0.173 Uiso 0.411(6) 1 calc R U P A 2
H23E H 0.4865 0.6372 0.9681 0.173 Uiso 0.411(6) 1 calc R U P A 2
H23F H 0.5682 0.5250 0.9484 0.173 Uiso 0.411(6) 1 calc R U P A 2
O3D O 0.3421(10) 0.6659(14) 0.8336(7) 0.054(2) Uani 0.411(6) 1 d D . P A 2
H3D H 0.351(3) 0.734(14) 0.840(6) 0.081 Uiso 0.411(6) 1 calc R U P A 2

loop_
_atom_site_aniso_label
_atom_site_aniso_U_11
_atom_site_aniso_U_22
_atom_site_aniso_U_33
_atom_site_aniso_U_23
_atom_site_aniso_U_13
_atom_site_aniso_U_12
C1 0.0430(12) 0.0302(12) 0.0368(12) 0.0030(9) 0.0079(10) 0.0013(10)
C2 0.0504(14) 0.0264(12) 0.0520(14) 0.0004(10) 0.0063(11) 0.0013(10)
C3 0.0477(13) 0.0292(12) 0.0391(13) -0.0028(10) 0.0091(10) -0.0028(10)
C4 0.0581(15) 0.0316(13) 0.0520(15) -0.0103(11) 0.0070(12) -0.0084(11)
C5 0.0493(14) 0.0427(14) 0.0429(14) -0.0114(11) 0.0047(11) -0.0109(11)
C6 0.0401(12) 0.0421(13) 0.0317(12) 0.0010(10) 0.0077(10) -0.0039(10)
C7 0.0461(13) 0.0310(12) 0.0320(11) -0.0003(9) 0.0084(10) -0.0030(10)
C8 0.0424(12) 0.0299(11) 0.0288(11) -0.0019(9) 0.0061(9) -0.0048(9)
C9 0.0339(11) 0.0261(11) 0.0381(12) -0.0028(9) 0.0019(9) -0.0019(9)
C10 0.0459(13) 0.0339(12) 0.0385(13) -0.0021(10) 0.0051(10) -0.0010(10)
C11 0.0590(15) 0.0312(13) 0.0558(16) 0.0061(11) 0.0051(12) -0.0067(11)
C12 0.0793(19) 0.0275(13) 0.0634(18) -0.0107(12) 0.0063(15) -0.0117(13)
C13 0.0609(16) 0.0400(14) 0.0446(14) -0.0137(11) 0.0039(12) -0.0075(12)
C14 0.0353(11) 0.0346(12) 0.0369(12) -0.0027(10) 0.0018(9) -0.0031(9)
C15 0.0416(12) 0.0356(12) 0.0357(12) 0.0003(10) 0.0085(10) 0.0048(10)
C16 0.0465(13) 0.0353(13) 0.0418(13) 0.0011(10) 0.0100(11) 0.0009(10)
C17 0.0424(13) 0.0484(15) 0.0470(14) -0.0083(12) 0.0100(11) -0.0025(11)
C18 0.0501(14) 0.0609(17) 0.0368(13) -0.0023(12) 0.0057(11) 0.0098(13)
C19 0.0627(17) 0.0548(17) 0.0481(15) 0.0158(13) 0.0044(13) 0.0093(14)
C20 0.0516(15) 0.0439(15) 0.0525(15) 0.0115(12) 0.0076(12) -0.0001(12)
C21 0.0607(18) 0.099(3) 0.0565(18) -0.0017(17) -0.0060(15) 0.0123(17)
Cl1 0.1223(7) 0.0410(4) 0.0733(5) 0.0167(4) 0.0124(5) -0.0168(4)
N1 0.0421(10) 0.0259(9) 0.0318(10) -0.0013(8) 0.0022(8) -0.0016(8)
O1 0.0468(10) 0.0474(11) 0.0451(10) 0.0060(8) -0.0037(8) -0.0085(9)
O2 0.0532(10) 0.0432(10) 0.0324(9) -0.0030(8) 0.0023(8) -0.0086(8)
C22 0.121(5) 0.127(3) 0.086(3) 0.007(3) -0.013(3) 0.010(4)
C23 0.121(5) 0.127(3) 0.086(3) 0.007(3) -0.013(3) 0.010(4)
O3 0.233(13) 0.066(5) 0.045(4) 0.002(3) -0.029(6) 0.001(7)
C22D 0.121(5) 0.127(3) 0.086(3) 0.007(3) -0.013(3) 0.010(4)
C23D 0.121(5) 0.127(3) 0.086(3) 0.007(3) -0.013(3) 0.010(4)
O3D 0.072(4) 0.054(6) 0.033(5) -0.010(4) 0.004(3) 0.004(3)

loop_
_atom_type_symbol
_atom_type_description
_atom_type_scat_dispersion_real
_atom_type_scat_dispersion_imag
_atom_type_scat_source
C C 0.0033 0.0016 'International Tables Vol C Tables 4.2.6.8 and 6.1.1.4'
H H 0.0000 0.0000 'International Tables Vol C Tables 4.2.6.8 and 6.1.1.4'
Cl Cl 0.1484 0.1585 'International Tables Vol C Tables 4.2.6.8 and 6.1.1.4'
N N 0.0061 0.0033 'International Tables Vol C Tables 4.2.6.8 and 6.1.1.4'
O O 0.0106 0.0060 'International Tables Vol C Tables 4.2.6.8 and 6.1.1.4'

loop_
_geom_angle_atom_site_label_1
_geom_angle_atom_site_label_2
_geom_angle_atom_site_label_3
_geom_angle
C2 C1 N1 108.00(19)
C2 C1 C15 127.2(2)
N1 C1 C15 124.77(19)
C1 C2 C3 109.0(2)
C1 C2 H2 125.5
C3 C2 H2 125.5
C4 C3 C8 118.2(2)
C4 C3 C2 135.1(2)
C8 C3 C2 106.70(19)
C5 C4 C3 119.8(2)
C5 C4 H4 120.1
C3 C4 H4 120.1
C4 C5 C6 120.7(2)
C4 C5 H5 119.6
C6 C5 H5 119.6
C7 C6 O1 118.0(2)
C7 C6 C5 121.4(2)
O1 C6 C5 120.7(2)
C6 C7 C8 117.2(2)
C6 C7 H7 121.4
C8 C7 H7 121.4
N1 C8 C7 129.6(2)
N1 C8 C3 107.78(19)
C7 C8 C3 122.6(2)
C10 C9 C14 120.3(2)
C10 C9 N1 118.50(19)
C14 C9 N1 121.20(19)
C11 C10 C9 119.4(2)
C11 C10 H10 120.3
C9 C10 H10 120.3
C12 C11 C10 120.8(2)
C12 C11 Cl1 120.38(19)
C10 C11 Cl1 118.9(2)
C11 C12 C13 119.7(2)
C11 C12 H12 120.1
C13 C12 H12 120.1
C12 C13 C14 120.4(2)
C12 C13 H13 119.8
C14 C13 H13 119.8
O2 C14 C9 118.74(19)
O2 C14 C13 121.9(2)
C9 C14 C13 119.3(2)
C16 C15 C20 117.6(2)
C16 C15 C1 123.8(2)
C20 C15 C1 118.4(2)
C17 C16 C15 120.6(2)
C17 C16 H16 119.7
C15 C16 H16 119.7
C18 C17 C16 122.0(2)
C18 C17 H17 119.0
C16 C17 H17 119.0
C17 C18 C19 117.2(2)
C17 C18 C21 121.2(3)
C19 C18 C21 121.5(3)
C20 C19 C18 121.6(2)
C20 C19 H19 119.2
C18 C19 H19 119.2
C19 C20 C15 120.9(2)
C19 C20 H20 119.5
C15 C20 H20 119.5
C18 C21 H21A 109.5
C18 C21 H21B 109.5
H21A C21 H21B 109.5
C18 C21 H21C 109.5
H21A C21 H21C 109.5
H21B C21 H21C 109.5
C8 N1 C1 108.53(17)
C8 N1 C9 123.25(17)
C1 N1 C9 128.20(18)
C6 O1 H1O 105(2)
C14 O2 H2O 109(2)
O3 C22 C23 91.9(9)
O3 C22 H22A 113.3
C23 C22 H22A 113.3
O3 C22 H22B 113.3
C23 C22 H22B 113.3
H22A C22 H22B 110.6
C22 C23 H23A 109.5
C22 C23 H23B 109.5
H23A C23 H23B 109.5
C22 C23 H23C 109.5
H23A C23 H23C 109.5
H23B C23 H23C 109.5
C22 O3 H3O 109.5
O3D C22D C23D 113.8(11)
O3D C22D H22C 108.8
C23D C22D H22C 108.8
O3D C22D H22D 108.8
C23D C22D H22D 108.8
H22C C22D H22D 107.7
C22D C23D H23D 109.5
C22D C23D H23E 109.5
H23D C23D H23E 109.5
C22D C23D H23F 109.5
H23D C23D H23F 109.5
H23E C23D H23F 109.5
C22D O3D H3D 109.5

loop_
_geom_bond_atom_site_label_1
_geom_bond_atom_site_label_2
_geom_bond_distance
C1 C2 1.361(3)
C1 N1 1.408(3)
C1 C15 1.471(3)
C2 C3 1.422(3)
C2 H2 0.9300
C3 C4 1.400(3)
C3 C8 1.407(3)
C4 C5 1.371(4)
C4 H4 0.9300
C5 C6 1.403(3)
C5 H5 0.9300
C6 C7 1.380(3)
C6 O1 1.385(3)
C7 C8 1.393(3)
C7 H7 0.9300
C8 N1 1.388(3)
C9 C10 1.385(3)
C9 C14 1.389(3)
C9 N1 1.430(3)
C10 C11 1.382(3)
C10 H10 0.9300
C11 C12 1.378(4)
C11 Cl1 1.742(3)
C12 C13 1.378(4)
C12 H12 0.9300
C13 C14 1.391(3)
C13 H13 0.9300
C14 O2 1.369(3)
C15 C16 1.393(3)
C15 C20 1.398(3)
C16 C17 1.386(3)
C16 H16 0.9300
C17 C18 1.385(4)
C17 H17 0.9300
C18 C19 1.389(4)
C18 C21 1.511(4)
C19 C20 1.380(4)
C19 H19 0.9300
C20 H20 0.9300
C21 H21A 0.9600
C21 H21B 0.9600
C21 H21C 0.9600
O1 H1O 0.79(3)
O2 H2O 0.85(4)
C22 O3 1.443(8)
C22 C23 1.498(8)
C22 H22A 0.9700
C22 H22B 0.9700
C23 H23A 0.9600
C23 H23B 0.9600
C23 H23C 0.9600
O3 H3O 0.93(14)
C22D O3D 1.479(9)
C22D C23D 1.486(9)
C22D H22C 0.9700
C22D H22D 0.9700
C23D H23D 0.9600
C23D H23E 0.9600
C23D H23F 0.9600
O3D H3D 0.73(15)

loop_
_geom_hbond_atom_site_label_D
_geom_hbond_atom_site_label_H
_geom_hbond_atom_site_label_A
_geom_hbond_distance_DH
_geom_hbond_distance_HA
_geom_hbond_distance_DA
_geom_hbond_angle_DHA
_geom_hbond_site_symmetry_A
O1 H1O O2 0.79(3) 2.02(3) 2.804(3) 174(3) 3_566
O2 H2O O3 0.85(4) 1.71(4) 2.553(13) 173(3) .
O2 H2O O3D 0.85(4) 1.87(4) 2.706(14) 167(3) .
O3 H3O O1 0.93 1.87 2.793(14) 174 4_676
O3D H3D O1 0.73 2.24 2.960(15) 170 4_676

loop_
_geom_torsion_atom_site_label_1
_geom_torsion_atom_site_label_2
_geom_torsion_atom_site_label_3
_geom_torsion_atom_site_label_4
_geom_torsion
N1 C1 C2 C3 0.4(3)
C15 C1 C2 C3 -176.7(2)
C1 C2 C3 C4 178.8(3)
C1 C2 C3 C8 -0.4(3)
C8 C3 C4 C5 -0.9(4)
C2 C3 C4 C5 179.9(3)
C3 C4 C5 C6 -0.9(4)
C4 C5 C6 C7 1.6(4)
C4 C5 C6 O1 -178.8(2)
O1 C6 C7 C8 180.0(2)
C5 C6 C7 C8 -0.4(3)
C6 C7 C8 N1 -179.9(2)
C6 C7 C8 C3 -1.5(3)
C4 C3 C8 N1 -179.1(2)
C2 C3 C8 N1 0.3(3)
C4 C3 C8 C7 2.1(3)
C2 C3 C8 C7 -178.5(2)
C14 C9 C10 C11 -0.5(3)
N1 C9 C10 C11 178.0(2)
C9 C10 C11 C12 2.5(4)
C9 C10 C11 Cl1 -177.16(18)
C10 C11 C12 C13 -2.2(4)
Cl1 C11 C12 C13 177.4(2)
C11 C12 C13 C14 -0.1(4)
C10 C9 C14 O2 176.82(19)
N1 C9 C14 O2 -1.6(3)
C10 C9 C14 C13 -1.7(3)
N1 C9 C14 C13 179.8(2)
C12 C13 C14 O2 -176.5(2)
C12 C13 C14 C9 2.0(4)
C2 C1 C15 C16 139.3(3)
N1 C1 C15 C16 -37.4(3)
C2 C1 C15 C20 -35.1(4)
N1 C1 C15 C20 148.2(2)
C20 C15 C16 C17 0.3(3)
C1 C15 C16 C17 -174.2(2)
C15 C16 C17 C18 1.2(4)
C16 C17 C18 C19 -1.4(4)
C16 C17 C18 C21 177.3(2)
C17 C18 C19 C20 0.2(4)
C21 C18 C19 C20 -178.5(3)
C18 C19 C20 C15 1.2(4)
C16 C15 C20 C19 -1.5(4)
C1 C15 C20 C19 173.3(2)
C7 C8 N1 C1 178.7(2)
C3 C8 N1 C1 0.0(2)
C7 C8 N1 C9 -3.0(3)
C3 C8 N1 C9 178.4(2)
C2 C1 N1 C8 -0.3(3)
C15 C1 N1 C8 176.9(2)
C2 C1 N1 C9 -178.5(2)
C15 C1 N1 C9 -1.3(4)
C10 C9 N1 C8 -56.3(3)
C14 C9 N1 C8 122.1(2)
C10 C9 N1 C1 121.7(2)
C14 C9 N1 C1 -59.8(3)
